data_7709918
loop_
_publ_author_name
'Oswal, Preeti'
'Sood, Kritika'
'Singh, Siddhant'
'Arora, Aayushi'
'Bahuguna, Anurag'
'Purohit, Suraj'
'Kumar, Arun'

_publ_section_title
;
 Single source precursor route for the first graphene oxide-Pd6P
 nanocomposite: Application in Electrochemical Hydrogen Evolution reaction
;
_journal_name_full 'Dalton Transactions'
_journal_paper_doi 10.1039/D2DT00347C
_journal_year 2022
_chemical_formula_moiety 'C29 H24 Cl2 N P Pd'
_chemical_formula_sum 'C29 H24 Cl2 N P Pd'
_chemical_formula_weight 594.76
_space_group_crystal_system triclinic
_space_group_IT_number 2
_space_group_name_Hall '-P 1'
_space_group_name_H-M_alt 'P -1'
_atom_sites_solution_hydrogens geom
_audit_creation_date 2019-05-17
_audit_creation_method
;
Olex2 1.2
(compiled 2018.05.29 svn.r3508 for OlexSys, GUI svn.r5506)
;
_audit_update_record
;
2021-12-27 deposited with the CCDC.	2022-04-01 downloaded from the CCDC.
;
_cell_angle_alpha 79.704(5)
_cell_angle_beta 84.877(5)
_cell_angle_gamma 74.638(6)
_cell_formula_units_Z 2
_cell_length_a 8.1929(6)
_cell_length_b 9.3335(6)
_cell_length_c 18.8176(9)
_cell_measurement_reflns_used 5863
_cell_measurement_temperature 293(2)
_cell_measurement_theta_max 27.4950
_cell_measurement_theta_min 2.4570
_cell_volume 1363.86(15)
_computing_molecular_graphics 'Olex2 (Dolomanov et al., 2009)'
_computing_publication_material 'Olex2 (Dolomanov et al., 2009)'
_computing_structure_refinement 'ShelXL (Sheldrick, 2015)'
_computing_structure_solution 'SHELXT 2014/5 (Sheldrick, 2014)'
_diffrn_ambient_temperature 293(2)
_diffrn_measured_fraction_theta_full 0.994
_diffrn_measured_fraction_theta_max 0.871
_diffrn_radiation_type MoK\a
_diffrn_radiation_wavelength 0.71073
_diffrn_reflns_av_R_equivalents 0.0190
_diffrn_reflns_av_unetI/netI 0.0505
_diffrn_reflns_Laue_measured_fraction_full 0.994
_diffrn_reflns_Laue_measured_fraction_max 0.871
_diffrn_reflns_limit_h_max 10
_diffrn_reflns_limit_h_min -10
_diffrn_reflns_limit_k_max 12
_diffrn_reflns_limit_k_min -12
_diffrn_reflns_limit_l_max 22
_diffrn_reflns_limit_l_min -25
_diffrn_reflns_number 7572
_diffrn_reflns_point_group_measured_fraction_full 0.994
_diffrn_reflns_point_group_measured_fraction_max 0.871
_diffrn_reflns_theta_full 25.242
_diffrn_reflns_theta_max 28.223
_diffrn_reflns_theta_min 2.202
_exptl_absorpt_coefficient_mu 0.952
_exptl_absorpt_correction_T_max 0.918
_exptl_absorpt_correction_T_min 0.884
_exptl_absorpt_correction_type gaussian
_exptl_crystal_colour orange
_exptl_crystal_density_diffrn 1.448
_exptl_crystal_description triclinic
_exptl_crystal_F_000 600
_exptl_crystal_size_max 0.13
_exptl_crystal_size_mid 0.11
_exptl_crystal_size_min 0.09
_refine_diff_density_max 4.459
_refine_diff_density_min -1.382
_refine_diff_density_rms 0.219
_refine_ls_extinction_method none
_refine_ls_goodness_of_fit_ref 0.994
_refine_ls_hydrogen_treatment constr
_refine_ls_matrix_type full
_refine_ls_number_parameters 295
_refine_ls_number_reflns 5863
_refine_ls_number_restraints 0
_refine_ls_restrained_S_all 0.994
_refine_ls_R_factor_all 0.0872
_refine_ls_R_factor_gt 0.0759
_refine_ls_shift/su_max 0.261
_refine_ls_shift/su_mean 0.011
_refine_ls_structure_factor_coef Fsqd
_refine_ls_weighting_details 'w=1/[\s^2^(Fo^2^)+(0.1512P)^2^+11.7723P] where P=(Fo^2^+2Fc^2^)/3'
_refine_ls_weighting_scheme calc
_refine_ls_wR_factor_gt 0.2292
_refine_ls_wR_factor_ref 0.2435
_reflns_Friedel_coverage 0.000
_reflns_number_gt 4928
_reflns_number_total 6731
_reflns_threshold_expression 'I > 2\s(I)'
_cod_data_source_file d2dt00347c2.cif
_cod_data_source_block l4m_lt_mo-copy
_cod_database_code 7709918
_shelx_shelxl_version_number 2016/4
_shelx_space_group_comment
;
The symmetry employed for this shelxl refinement is uniquely defined
by the following loop, which should always be used as a source of
symmetry information in preference to the above space-group names.
They are only intended as comments.
;
_olex2_refinement_description
;
1. Fixed Uiso
 At 1.2 times of:
  All C(H) groups, All C(H,H) groups
2.a Secondary CH2 refined with riding coordinates:
 C00B(H00B,H00C), C00G(H00F,H00G)
2.b Aromatic/amide H refined with riding coordinates:
 C00A(H00A), C00D(H00D), C00E(H00E), C(H), C5(H5), C00U(H00U), C1(H1),
 C0AA(H0AA), C00I(H00I), C00J(H00J), C00K(H00K), C00L(H00L), C00M(H00M),
 C00N(H00N), C00O(H00O), C00P(H00P), C00Q(H00Q), C00R(H00R), C00S(H00S),
 C00T(H00T)
2.c Fitted hexagon refined as free rotating group:
 C00H(C,C5,C00U,C1,C0AA)
;
_olex2_submission_special_instructions 'No special instructions were received'

loop_
_space_group_symop_operation_xyz
'x, y, z'
'-x, -y, -z'

loop_
_atom_site_label
_atom_site_type_symbol
_atom_site_fract_x
_atom_site_fract_y
_atom_site_fract_z
_atom_site_U_iso_or_equiv
_atom_site_adp_type
_atom_site_occupancy
_atom_site_site_symmetry_order
_atom_site_calc_flag
_atom_site_refinement_flags_posn
_atom_site_refinement_flags_adp
_atom_site_refinement_flags_occupancy
_atom_site_disorder_assembly
_atom_site_disorder_group
Pd01 Pd 0.46767(6) 0.72716(5) 0.76693(2) 0.0226(2) Uani 1 1 d . . . . .
Cl02 Cl 0.7347(2) 0.6788(2) 0.70296(10) 0.0314(4) Uani 1 1 d . . . . .
Cl03 Cl 0.5691(3) 0.8257(2) 0.85231(9) 0.0348(4) Uani 1 1 d . . . . .
P04 P 0.2143(2) 0.7711(2) 0.82314(9) 0.0241(4) Uani 1 1 d . . . . .
N005 N 0.3525(7) 0.6472(6) 0.6941(3) 0.0214(11) Uani 1 1 d . . . . .
C006 C 0.3614(8) 0.5067(7) 0.5939(3) 0.0214(12) Uani 1 1 d . . . . .
C007 C 0.3955(8) 0.3485(8) 0.6005(3) 0.0213(12) Uani 1 1 d . . . . .
C008 C 0.2128(8) 0.5375(8) 0.4832(3) 0.0234(13) Uani 1 1 d . . . . .
C009 C 0.3334(9) 0.2857(8) 0.5473(4) 0.0242(13) Uani 1 1 d . . . . .
C00A C 0.4895(9) 0.2488(8) 0.6573(4) 0.0269(14) Uani 1 1 d . . . . .
H00A H 0.528448 0.287750 0.692731 0.032 Uiso 1 1 calc R . . . .
C00B C 0.1660(9) 0.6827(10) 0.7005(4) 0.0318(16) Uani 1 1 d . . . . .
H00B H 0.125506 0.616070 0.676323 0.038 Uiso 1 1 calc R . . . .
H00C H 0.118599 0.785551 0.677687 0.038 Uiso 1 1 calc R . . . .
C00C C 0.0956(9) 0.9646(8) 0.8031(4) 0.0279(14) Uani 1 1 d . . . . .
C00D C 0.2436(9) 0.3813(8) 0.4903(4) 0.0255(14) Uani 1 1 d . . . . .
H00D H 0.203315 0.340138 0.456074 0.031 Uiso 1 1 calc R . . . .
C00E C 0.4356(9) 0.5676(7) 0.6480(3) 0.0233(13) Uani 1 1 d . . . . .
H00E H 0.553185 0.545333 0.648162 0.028 Uiso 1 1 calc R . . . .
C00F C 0.2725(8) 0.6032(7) 0.5356(3) 0.0219(12) Uani 1 1 d . . . . .
C00G C 0.1098(10) 0.6629(9) 0.7808(4) 0.0323(16) Uani 1 1 d . . . . .
H00F H 0.142417 0.557510 0.802349 0.039 Uiso 1 1 calc R . . . .
H00G H -0.012212 0.699312 0.786624 0.039 Uiso 1 1 calc R . . . .
C00H C 0.2026(10) 0.7128(7) 0.9196(2) 0.0370(17) Uani 1 1 d . . . . .
C C 0.1097(17) 0.8061(8) 0.9668(3) 0.166(12) Uani 1 1 d G . . . .
H H 0.051876 0.904316 0.949007 0.199 Uiso 1 1 calc R . . . .
C5 C 0.1034(18) 0.7527(10) 1.0406(3) 0.202(15) Uani 1 1 d G . . . .
H5 H 0.041257 0.815181 1.072147 0.242 Uiso 1 1 calc R . . . .
C00U C 0.1898(14) 0.6060(10) 1.0671(3) 0.062(3) Uani 1 1 d G . . . .
H00U H 0.185590 0.570249 1.116472 0.074 Uiso 1 1 calc R . . . .
C1 C 0.283(2) 0.5126(9) 1.0199(4) 0.34(3) Uani 1 1 d G . . . .
H1 H 0.340543 0.414452 1.037657 0.413 Uiso 1 1 calc R . . . .
C0AA C 0.2890(19) 0.5660(9) 0.9461(4) 0.36(3) Uani 1 1 d G . . . .
H0AA H 0.351165 0.503586 0.914517 0.438 Uiso 1 1 calc R . . . .
C00I C 0.0972(10) 0.7840(9) 0.4157(4) 0.0323(16) Uani 1 1 d . . . . .
H00I H 0.038942 0.844902 0.376476 0.039 Uiso 1 1 calc R . . . .
C00J C 0.1226(9) 0.6346(9) 0.4240(4) 0.0276(14) Uani 1 1 d . . . . .
H00J H 0.080630 0.592974 0.390437 0.033 Uiso 1 1 calc R . . . .
C00K C 0.1594(10) 0.8507(8) 0.4672(4) 0.0313(15) Uani 1 1 d . . . . .
H00K H 0.142828 0.954611 0.460750 0.038 Uiso 1 1 calc R . . . .
C00L C 0.2421(9) 0.7632(8) 0.5251(4) 0.0283(14) Uani 1 1 d . . . . .
H00L H 0.279808 0.808141 0.558547 0.034 Uiso 1 1 calc R . . . .
C00M C 0.4605(10) 0.0349(8) 0.6085(4) 0.0331(16) Uani 1 1 d . . . . .
H00M H 0.482723 -0.068980 0.611677 0.040 Uiso 1 1 calc R . . . .
C00N C 0.3694(10) 0.1246(8) 0.5548(4) 0.0318(16) Uani 1 1 d . . . . .
H00N H 0.328232 0.081788 0.521469 0.038 Uiso 1 1 calc R . . . .
C00O C -0.0851(10) 0.9998(10) 0.8075(4) 0.0384(18) Uani 1 1 d . . . . .
H00O H -0.140111 0.923446 0.821932 0.046 Uiso 1 1 calc R . . . .
C00P C 0.5239(10) 0.0958(8) 0.6608(4) 0.0312(15) Uani 1 1 d . . . . .
H00P H 0.588798 0.031960 0.697421 0.037 Uiso 1 1 calc R . . . .
C00Q C 0.1725(11) 1.0782(8) 0.7808(4) 0.0341(16) Uani 1 1 d . . . . .
H00Q H 0.290075 1.057364 0.776584 0.041 Uiso 1 1 calc R . . . .
C00R C -0.0976(14) 1.2585(11) 0.7682(4) 0.051(2) Uani 1 1 d . . . . .
H00R H -0.161815 1.356998 0.756145 0.061 Uiso 1 1 calc R . . . .
C00S C -0.1766(12) 1.1445(11) 0.7905(5) 0.049(2) Uani 1 1 d . . . . .
H00S H -0.294347 1.166713 0.794019 0.058 Uiso 1 1 calc R . . . .
C00T C 0.0742(13) 1.2277(10) 0.7638(5) 0.046(2) Uani 1 1 d . . . . .
H00T H 0.127277 1.305558 0.749633 0.055 Uiso 1 1 calc R . . . .

loop_
_atom_site_aniso_label
_atom_site_aniso_U_11
_atom_site_aniso_U_22
_atom_site_aniso_U_33
_atom_site_aniso_U_23
_atom_site_aniso_U_13
_atom_site_aniso_U_12
Pd01 0.0303(3) 0.0205(3) 0.0184(3) -0.00506(19) -0.0020(2) -0.0074(2)
Cl02 0.0279(8) 0.0359(9) 0.0344(9) -0.0143(7) -0.0007(7) -0.0097(7)
Cl03 0.0487(11) 0.0386(10) 0.0238(8) -0.0082(7) -0.0059(7) -0.0191(8)
P04 0.0336(9) 0.0232(8) 0.0156(8) -0.0055(6) 0.0007(6) -0.0066(7)
N005 0.022(3) 0.026(3) 0.020(3) -0.005(2) 0.001(2) -0.010(2)
C006 0.021(3) 0.022(3) 0.022(3) -0.007(2) 0.003(2) -0.007(2)
C007 0.021(3) 0.028(3) 0.017(3) -0.007(2) 0.004(2) -0.010(2)
C008 0.024(3) 0.029(3) 0.020(3) -0.007(3) 0.003(2) -0.012(3)
C009 0.029(3) 0.027(3) 0.022(3) -0.011(3) 0.005(2) -0.013(3)
C00A 0.033(4) 0.025(3) 0.023(3) -0.007(3) 0.003(3) -0.008(3)
C00B 0.024(3) 0.047(4) 0.030(4) -0.019(3) 0.002(3) -0.011(3)
C00C 0.039(4) 0.028(3) 0.015(3) -0.007(3) -0.003(3) -0.004(3)
C00D 0.030(3) 0.029(3) 0.022(3) -0.010(3) 0.004(3) -0.012(3)
C00E 0.031(3) 0.019(3) 0.021(3) -0.006(2) -0.001(2) -0.005(3)
C00F 0.025(3) 0.024(3) 0.020(3) -0.008(2) 0.004(2) -0.011(3)
C00G 0.038(4) 0.036(4) 0.028(4) -0.015(3) 0.006(3) -0.014(3)
C00H 0.055(5) 0.029(4) 0.022(3) -0.002(3) 0.002(3) -0.006(3)
C 0.40(4) 0.072(10) 0.021(6) -0.012(6) 0.008(11) -0.047(16)
C5 0.48(5) 0.065(10) 0.024(6) -0.005(6) -0.008(13) -0.011(17)
C00U 0.091(8) 0.064(7) 0.022(4) -0.003(4) 0.002(4) -0.009(6)
C1 0.87(9) 0.068(11) 0.020(7) 0.006(7) -0.003(19) -0.01(3)
C0AA 0.90(9) 0.047(9) 0.028(7) 0.011(7) 0.00(2) 0.06(2)
C00I 0.034(4) 0.038(4) 0.025(3) -0.007(3) 0.002(3) -0.008(3)
C00J 0.028(3) 0.039(4) 0.018(3) -0.004(3) -0.001(2) -0.011(3)
C00K 0.041(4) 0.023(3) 0.027(3) -0.007(3) 0.004(3) -0.005(3)
C00L 0.032(4) 0.030(4) 0.024(3) -0.009(3) 0.007(3) -0.010(3)
C00M 0.045(4) 0.023(3) 0.035(4) -0.010(3) 0.001(3) -0.012(3)
C00N 0.044(4) 0.030(4) 0.028(4) -0.013(3) 0.002(3) -0.015(3)
C00O 0.039(4) 0.044(4) 0.030(4) -0.008(3) -0.008(3) -0.002(3)
C00P 0.044(4) 0.025(3) 0.026(3) -0.004(3) -0.003(3) -0.009(3)
C00Q 0.045(4) 0.027(4) 0.028(4) -0.008(3) 0.005(3) -0.006(3)
C00R 0.075(7) 0.036(4) 0.027(4) -0.008(3) -0.014(4) 0.016(4)
C00S 0.042(5) 0.053(5) 0.041(5) -0.015(4) -0.014(4) 0.014(4)
C00T 0.070(6) 0.032(4) 0.030(4) -0.004(3) -0.001(4) -0.005(4)

loop_
_atom_type_symbol
_atom_type_description
_atom_type_scat_dispersion_real
_atom_type_scat_dispersion_imag
_atom_type_scat_source
C C 0.0033 0.0016 'International Tables Vol C Tables 4.2.6.8 and 6.1.1.4'
H H 0.0000 0.0000 'International Tables Vol C Tables 4.2.6.8 and 6.1.1.4'
N N 0.0061 0.0033 'International Tables Vol C Tables 4.2.6.8 and 6.1.1.4'
P P 0.1023 0.0942 'International Tables Vol C Tables 4.2.6.8 and 6.1.1.4'
Cl Cl 0.1484 0.1585 'International Tables Vol C Tables 4.2.6.8 and 6.1.1.4'
Pd Pd -0.9988 1.0072 'International Tables Vol C Tables 4.2.6.8 and 6.1.1.4'

loop_
_geom_angle_atom_site_label_1
_geom_angle_atom_site_label_2
_geom_angle_atom_site_label_3
_geom_angle
_geom_angle_site_symmetry_1
_geom_angle_site_symmetry_3
_geom_angle_publ_flag
Cl03 Pd01 Cl02 92.11(7) . . ?
P04 Pd01 Cl02 177.92(6) . . ?
P04 Pd01 Cl03 89.90(7) . . ?
N005 Pd01 Cl02 93.41(15) . . ?
N005 Pd01 Cl03 174.34(16) . . ?
N005 Pd01 P04 84.57(15) . . ?
C00C P04 Pd01 112.9(3) . . ?
C00C P04 C00G 106.7(4) . . ?
C00C P04 C00H 108.2(3) . . ?
C00G P04 Pd01 101.5(2) . . ?
C00H P04 Pd01 117.9(3) . . ?
C00H P04 C00G 108.8(4) . . ?
C00B N005 Pd01 115.8(4) . . ?
C00E N005 Pd01 123.0(5) . . ?
C00E N005 C00B 121.2(6) . . ?
C007 C006 C00E 117.1(6) . . ?
C00F C006 C007 121.6(6) . . ?
C00F C006 C00E 121.1(6) . . ?
C006 C007 C009 118.7(6) . . ?
C006 C007 C00A 122.8(6) . . ?
C00A C007 C009 118.5(6) . . ?
C00D C008 C00F 120.1(6) . . ?
C00D C008 C00J 121.2(6) . . ?
C00F C008 C00J 118.7(6) . . ?
C00D C009 C007 119.5(6) . . ?
C00D C009 C00N 122.5(6) . . ?
C00N C009 C007 118.0(6) . . ?
C007 C00A H00A 119.5 . . ?
C00P C00A C007 121.0(6) . . ?
C00P C00A H00A 119.5 . . ?
N005 C00B H00B 109.9 . . ?
N005 C00B H00C 109.9 . . ?
N005 C00B C00G 108.9(6) . . ?
H00B C00B H00C 108.3 . . ?
C00G C00B H00B 109.9 . . ?
C00G C00B H00C 109.9 . . ?
C00O C00C P04 119.3(6) . . ?
C00Q C00C P04 122.1(6) . . ?
C00Q C00C C00O 118.6(7) . . ?
C008 C00D C009 121.6(6) . . ?
C008 C00D H00D 119.2 . . ?
C009 C00D H00D 119.2 . . ?
N005 C00E C006 125.9(6) . . ?
N005 C00E H00E 117.0 . . ?
C006 C00E H00E 117.0 . . ?
C006 C00F C008 118.4(6) . . ?
C006 C00F C00L 123.4(6) . . ?
C00L C00F C008 118.1(6) . . ?
P04 C00G H00F 110.4 . . ?
P04 C00G H00G 110.4 . . ?
C00B C00G P04 106.5(5) . . ?
C00B C00G H00F 110.4 . . ?
C00B C00G H00G 110.4 . . ?
H00F C00G H00G 108.6 . . ?
C C00H P04 123.0(4) . . ?
C C00H C0AA 120.0 . . ?
C0AA C00H P04 117.0(4) . . ?
C00H C H 120.0 . . ?
C00H C C5 120.0 . . ?
C5 C H 120.0 . . ?
C C5 H5 120.0 . . ?
C C5 C00U 120.0 . . ?
C00U C5 H5 120.0 . . ?
C5 C00U H00U 120.0 . . ?
C1 C00U C5 120.0 . . ?
C1 C00U H00U 120.0 . . ?
C00U C1 H1 120.0 . . ?
C00U C1 C0AA 120.0 . . ?
C0AA C1 H1 120.0 . . ?
C00H C0AA H0AA 120.0 . . ?
C1 C0AA C00H 120.0 . . ?
C1 C0AA H0AA 120.0 . . ?
C00J C00I H00I 119.9 . . ?
C00J C00I C00K 120.2(7) . . ?
C00K C00I H00I 119.9 . . ?
C008 C00J H00J 119.3 . . ?
C00I C00J C008 121.4(7) . . ?
C00I C00J H00J 119.3 . . ?
C00I C00K H00K 119.8 . . ?
C00L C00K C00I 120.4(7) . . ?
C00L C00K H00K 119.8 . . ?
C00F C00L H00L 119.5 . . ?
C00K C00L C00F 121.1(7) . . ?
C00K C00L H00L 119.5 . . ?
C00N C00M H00M 119.5 . . ?
C00N C00M C00P 120.9(7) . . ?
C00P C00M H00M 119.5 . . ?
C009 C00N H00N 119.3 . . ?
C00M C00N C009 121.5(7) . . ?
C00M C00N H00N 119.3 . . ?
C00C C00O H00O 119.9 . . ?
C00S C00O C00C 120.1(9) . . ?
C00S C00O H00O 119.9 . . ?
C00A C00P C00M 120.0(7) . . ?
C00A C00P H00P 120.0 . . ?
C00M C00P H00P 120.0 . . ?
C00C C00Q H00Q 119.9 . . ?
C00C C00Q C00T 120.1(8) . . ?
C00T C00Q H00Q 119.9 . . ?
C00S C00R H00R 119.9 . . ?
C00T C00R H00R 119.9 . . ?
C00T C00R C00S 120.2(8) . . ?
C00O C00S C00R 120.7(9) . . ?
C00O C00S H00S 119.6 . . ?
C00R C00S H00S 119.6 . . ?
C00Q C00T H00T 119.9 . . ?
C00R C00T C00Q 120.2(9) . . ?
C00R C00T H00T 119.9 . . ?

loop_
_geom_bond_atom_site_label_1
_geom_bond_atom_site_label_2
_geom_bond_distance
_geom_bond_site_symmetry_2
_geom_bond_publ_flag
Pd01 Cl02 2.3748(18) . ?
Pd01 Cl03 2.2997(17) . ?
Pd01 P04 2.2155(18) . ?
Pd01 N005 2.073(5) . ?
P04 C00C 1.801(7) . ?
P04 C00G 1.804(7) . ?
P04 C00H 1.800(5) . ?
N005 C00B 1.474(9) . ?
N005 C00E 1.274(8) . ?
C006 C007 1.412(9) . ?
C006 C00E 1.494(9) . ?
C006 C00F 1.410(9) . ?
C007 C009 1.437(9) . ?
C007 C00A 1.419(10) . ?
C008 C00D 1.396(10) . ?
C008 C00F 1.431(9) . ?
C008 C00J 1.429(10) . ?
C009 C00D 1.393(10) . ?
C009 C00N 1.437(10) . ?
C00A H00A 0.9300 . ?
C00A C00P 1.371(10) . ?
C00B H00B 0.9700 . ?
C00B H00C 0.9700 . ?
C00B C00G 1.534(10) . ?
C00C C00O 1.427(11) . ?
C00C C00Q 1.358(11) . ?
C00D H00D 0.9300 . ?
C00E H00E 0.9300 . ?
C00F C00L 1.428(10) . ?
C00G H00F 0.9700 . ?
C00G H00G 0.9700 . ?
C00H C 1.3900 . ?
C00H C0AA 1.3900 . ?
C H 0.9300 . ?
C C5 1.3900 . ?
C5 H5 0.9300 . ?
C5 C00U 1.3900 . ?
C00U H00U 0.9300 . ?
C00U C1 1.3900 . ?
C1 H1 0.9300 . ?
C1 C0AA 1.3900 . ?
C0AA H0AA 0.9300 . ?
C00I H00I 0.9300 . ?
C00I C00J 1.336(11) . ?
C00I C00K 1.434(10) . ?
C00J H00J 0.9300 . ?
C00K H00K 0.9300 . ?
C00K C00L 1.354(11) . ?
C00L H00L 0.9300 . ?
C00M H00M 0.9300 . ?
C00M C00N 1.334(11) . ?
C00M C00P 1.416(10) . ?
C00N H00N 0.9300 . ?
C00O H00O 0.9300 . ?
C00O C00S 1.356(12) . ?
C00P H00P 0.9300 . ?
C00Q H00Q 0.9300 . ?
C00Q C00T 1.410(11) . ?
C00R H00R 0.9300 . ?
C00R C00S 1.373(15) . ?
C00R C00T 1.358(15) . ?
C00S H00S 0.9300 . ?
C00T H00T 0.9300 . ?
